data_4129402
loop_
_publ_author_name
'Du, Ji-Yuan'
'Zeng, Chao'
'Han, Xiao-Jie'
'Qu, Hu'
'Zhao, Xian-He'
'An, Xian-Tao'
'Fan, Chun-An'

_publ_section_title
;
 Asymmetric total synthesis of Apocynaceae hydrocarbazole alkaloids
 (+)-deethylibophyllidine and (+)-limaspermidine.
;
_journal_issue 12
_journal_name_full 'Journal of the American Chemical Society'
_journal_page_first 4267
_journal_page_last 4273
_journal_paper_doi 10.1021/jacs.5b01926
_journal_volume 137
_journal_year 2015
_chemical_absolute_configuration none
_chemical_formula_moiety 'C19 H26 N2 O'
_chemical_formula_sum 'C19 H26 N2 O'
_chemical_formula_weight 298.42
_space_group_crystal_system orthorhombic
_space_group_IT_number 19
_space_group_name_Hall 'P 2ac 2ab'
_space_group_name_H-M_alt 'P 21 21 21'
_atom_sites_solution_hydrogens mixed
_atom_sites_solution_primary direct
_audit_creation_date 2014-03-28
_audit_creation_method
;
Olex2 1.2
(compiled 2014.03.20 svn.r2914 for OlexSys, GUI svn.r4816)
;
_cell_angle_alpha 90
_cell_angle_beta 90
_cell_angle_gamma 90
_cell_formula_units_Z 4
_cell_length_a 7.62594(9)
_cell_length_b 13.76475(18)
_cell_length_c 15.17422(18)
_cell_measurement_reflns_used 8176
_cell_measurement_temperature 293.8(2)
_cell_measurement_theta_max 70.6560
_cell_measurement_theta_min 3.1900
_cell_volume 1592.83(3)
_computing_cell_refinement
;
CrysAlisPro, Agilent Technologies,
Version 1.171.36.28 (release 01-02-2013 CrysAlis171 .NET)
(compiled Feb  1 2013,16:14:44)
;
_computing_data_collection
;
CrysAlisPro, Agilent Technologies,
Version 1.171.36.28 (release 01-02-2013 CrysAlis171 .NET)
(compiled Feb  1 2013,16:14:44)
;
_computing_data_reduction
;
CrysAlisPro, Agilent Technologies,
Version 1.171.36.28 (release 01-02-2013 CrysAlis171 .NET)
(compiled Feb  1 2013,16:14:44)
;
_computing_molecular_graphics 'Olex2 (Dolomanov et al., 2009)'
_computing_publication_material 'Olex2 (Dolomanov et al., 2009)'
_computing_structure_refinement 'ShelXL (Sheldrick, 2008)'
_computing_structure_solution 'ShelXS (Sheldrick, 2008)'
_diffrn_ambient_temperature 293.8(2)
_diffrn_detector_area_resol_mean 16.0733
_diffrn_measured_fraction_theta_full 0.994
_diffrn_measured_fraction_theta_max 0.991
_diffrn_measurement_device_type 'SuperNova, Dual, Cu at zero, Eos'
_diffrn_measurement_method '\w scans'
_diffrn_orient_matrix_UB_11 -0.0230691000
_diffrn_orient_matrix_UB_12 -0.0384901000
_diffrn_orient_matrix_UB_13 0.0946376000
_diffrn_orient_matrix_UB_21 0.1997635000
_diffrn_orient_matrix_UB_22 0.0059393000
_diffrn_orient_matrix_UB_23 0.0142884000
_diffrn_orient_matrix_UB_31 -0.0197709000
_diffrn_orient_matrix_UB_32 0.1049003000
_diffrn_orient_matrix_UB_33 0.0338640000
_diffrn_radiation_monochromator mirror
_diffrn_radiation_type CuK\a
_diffrn_radiation_wavelength 1.5418
_diffrn_reflns_av_R_equivalents 0.0290
_diffrn_reflns_av_unetI/netI 0.0217
_diffrn_reflns_Laue_measured_fraction_full 0.994
_diffrn_reflns_Laue_measured_fraction_max 0.991
_diffrn_reflns_limit_h_max 8
_diffrn_reflns_limit_h_min -9
_diffrn_reflns_limit_k_max 16
_diffrn_reflns_limit_k_min -12
_diffrn_reflns_limit_l_max 18
_diffrn_reflns_limit_l_min -16
_diffrn_reflns_number 11818
_diffrn_reflns_point_group_measured_fraction_full 0.995
_diffrn_reflns_point_group_measured_fraction_max 0.985
_diffrn_reflns_theta_full 67.680
_diffrn_reflns_theta_max 70.686
_diffrn_reflns_theta_min 5.832
_diffrn_source 'SuperNova (Cu) X-ray Source'
_exptl_absorpt_coefficient_mu 0.596
_exptl_absorpt_correction_T_max 1.00000
_exptl_absorpt_correction_T_min 0.54684
_exptl_absorpt_correction_type multi-scan
_exptl_absorpt_process_details
;
CrysAlisPro, Agilent Technologies,
Version 1.171.36.28 (release 01-02-2013 CrysAlis171 .NET)
(compiled Feb  1 2013,16:14:44)
Empirical absorption correction using spherical harmonics,
 implemented in SCALE3 ABSPACK scaling algorithm.
;
_exptl_crystal_colour 'clear light yellow'
_exptl_crystal_density_diffrn 1.244
_exptl_crystal_description block
_exptl_crystal_F_000 648
_exptl_crystal_size_max 0.38
_exptl_crystal_size_mid 0.26
_exptl_crystal_size_min 0.24
_refine_diff_density_max 0.166
_refine_diff_density_min -0.124
_refine_diff_density_rms 0.027
_refine_ls_abs_structure_details
;
 Flack x determined using 1183 quotients [(I+)-(I-)]/[(I+)+(I-)]
 (Parsons and Flack (2004), Acta Cryst. A60, s61).
;
_refine_ls_abs_structure_Flack -0.02(9)
_refine_ls_extinction_coef 0.0092(11)
_refine_ls_extinction_expression Fc^*^=kFc[1+0.001xFc^2^\l^3^/sin(2\q)]^-1/4^
_refine_ls_extinction_method SHELXL
_refine_ls_goodness_of_fit_ref 1.030
_refine_ls_hydrogen_treatment mixed
_refine_ls_matrix_type full
_refine_ls_number_parameters 205
_refine_ls_number_reflns 3012
_refine_ls_number_restraints 0
_refine_ls_restrained_S_all 1.030
_refine_ls_R_factor_all 0.0346
_refine_ls_R_factor_gt 0.0334
_refine_ls_shift/su_max 0.000
_refine_ls_shift/su_mean 0.000
_refine_ls_structure_factor_coef Fsqd
_refine_ls_weighting_details
;
 w=1/[\s^2^(Fo^2^)+(0.0556P)^2^+0.1473P]
 where P=(Fo^2^+2Fc^2^)/3
;
_refine_ls_weighting_scheme calc
_refine_ls_wR_factor_gt 0.0903
_refine_ls_wR_factor_ref 0.0918
_reflns_Friedel_coverage 0.716
_reflns_Friedel_fraction_full 0.998
_reflns_Friedel_fraction_max 0.976
_reflns_number_gt 2919
_reflns_number_total 3012
_reflns_threshold_expression 'I > 2\s(I)'
_cod_data_source_file ja5b01926_si_002.cif
_cod_data_source_block dujy0328
_cod_database_code 4129402
_shelxl_version_number 2013-2
_shelx_space_group_comment
;
The symmetry employed for this shelxl refinement is uniquely defined
by the following loop, which should always be used as a source of
symmetry information in preference to the above space-group names.
They are only intended as comments.
;
_reflns_odcompleteness_completeness 99.52
_reflns_odcompleteness_iscentric 1
_reflns_odcompleteness_theta 66.97
_olex2_refinement_description
;
1. Fixed Uiso
 At 1.2 times of:
  All C(H) groups, All C(H,H) groups
 At 1.5 times of:
  All O(H) groups
2.a Ternary CH refined with riding coordinates:
 C10(H10), C14(H14)
2.b Secondary CH2 refined with riding coordinates:
 C13(H13A,H13B), C12(H12A,H12B), C18(H18A,H18B), C17(H17A,H17B), C15(H15A,
 H15B), C16(H16A,H16B), C9(H9A,H9B), C19(H19A,H19B), C8(H8A,H8B)
2.c Aromatic/amide H refined with riding coordinates:
 C5(H5), C3(H3), C2(H2), C4(H4)
2.d Idealised tetrahedral OH refined as rotating group:
 O1(H1)
;

loop_
_space_group_symop_operation_xyz
'x, y, z'
'-x+1/2, -y, z+1/2'
'x+1/2, -y+1/2, -z'
'-x, y+1/2, -z+1/2'

loop_
_atom_site_label
_atom_site_type_symbol
_atom_site_fract_x
_atom_site_fract_y
_atom_site_fract_z
_atom_site_U_iso_or_equiv
_atom_site_adp_type
_atom_site_occupancy
_atom_site_site_symmetry_order
_atom_site_calc_flag
_atom_site_refinement_flags_posn
O1 O -0.22693(17) -0.03583(11) -0.48857(10) 0.0476(4) Uani 1 1 d .
H1 H -0.2859 -0.0164 -0.5302 0.071 Uiso 1 1 calc GR
N2 N 0.5357(2) 0.02677(11) -0.62704(11) 0.0370(4) Uani 1 1 d .
C11 C 0.2512(2) 0.01435(13) -0.54426(11) 0.0318(4) Uani 1 1 d .
N1 N 0.3639(3) -0.27945(12) -0.61127(13) 0.0457(4) Uani 1 1 d .
C5 C 0.1002(3) -0.13722(17) -0.75818(13) 0.0463(5) Uani 1 1 d .
H5 H 0.1028 -0.0741 -0.7800 0.056 Uiso 1 1 calc R
C13 C 0.3127(3) -0.15793(13) -0.49350(12) 0.0388(4) Uani 1 1 d .
H13A H 0.1908 -0.1757 -0.5021 0.047 Uiso 1 1 calc R
H13B H 0.3576 -0.1959 -0.4446 0.047 Uiso 1 1 calc R
C12 C 0.3229(2) -0.05069(14) -0.46989(12) 0.0352(4) Uani 1 1 d .
H12A H 0.4441 -0.0334 -0.4582 0.042 Uiso 1 1 calc R
H12B H 0.2561 -0.0391 -0.4165 0.042 Uiso 1 1 calc R
C18 C 0.0539(2) -0.00554(13) -0.56025(13) 0.0355(4) Uani 1 1 d .
H18A H 0.0169 0.0321 -0.6110 0.043 Uiso 1 1 calc R
H18B H 0.0402 -0.0736 -0.5752 0.043 Uiso 1 1 calc R
C10 C 0.3529(2) -0.00816(12) -0.62950(12) 0.0314(4) Uani 1 1 d .
H10 H 0.2933 0.0250 -0.6782 0.038 Uiso 1 1 calc R
C3 C -0.0272(3) -0.29670(19) -0.75483(16) 0.0587(7) Uani 1 1 d .
H3 H -0.1140 -0.3395 -0.7734 0.070 Uiso 1 1 calc R
C1 C 0.2241(3) -0.26321(14) -0.66822(13) 0.0392(5) Uani 1 1 d .
C6 C 0.2229(2) -0.16723(14) -0.69766(12) 0.0358(4) Uani 1 1 d .
C17 C 0.5449(3) 0.13245(14) -0.61679(15) 0.0476(5) Uani 1 1 d .
H17A H 0.4821 0.1640 -0.6644 0.057 Uiso 1 1 calc R
H17B H 0.6662 0.1537 -0.6186 0.057 Uiso 1 1 calc R
C2 C 0.0985(3) -0.32887(16) -0.69657(15) 0.0492(5) Uani 1 1 d .
H2 H 0.0990 -0.3928 -0.6768 0.059 Uiso 1 1 calc R
C15 C 0.2758(3) 0.12325(14) -0.52237(14) 0.0411(4) Uani 1 1 d .
H15A H 0.2030 0.1612 -0.5619 0.049 Uiso 1 1 calc R
H15B H 0.2344 0.1348 -0.4628 0.049 Uiso 1 1 calc R
C7 C 0.3767(2) -0.11534(13) -0.65580(13) 0.0340(4) Uani 1 1 d .
C16 C 0.4639(3) 0.15938(15) -0.52952(17) 0.0503(5) Uani 1 1 d .
H16A H 0.4656 0.2295 -0.5229 0.060 Uiso 1 1 calc R
H16B H 0.5330 0.1315 -0.4822 0.060 Uiso 1 1 calc R
C9 C 0.6114(3) -0.00914(15) -0.70970(14) 0.0464(5) Uani 1 1 d .
H9A H 0.7384 -0.0113 -0.7062 0.056 Uiso 1 1 calc R
H9B H 0.5778 0.0320 -0.7588 0.056 Uiso 1 1 calc R
C4 C -0.0276(3) -0.2020(2) -0.78654(15) 0.0566(6) Uani 1 1 d .
H4 H -0.1129 -0.1821 -0.8265 0.068 Uiso 1 1 calc R
C19 C -0.0685(3) 0.01736(16) -0.48450(15) 0.0451(5) Uani 1 1 d .
H19A H -0.0096 0.0029 -0.4294 0.054 Uiso 1 1 calc R
H19B H -0.0952 0.0863 -0.4850 0.054 Uiso 1 1 calc R
C8 C 0.5358(3) -0.11078(16) -0.72018(16) 0.0503(5) Uani 1 1 d .
H8A H 0.6225 -0.1595 -0.7049 0.060 Uiso 1 1 calc R
H8B H 0.4980 -0.1216 -0.7804 0.060 Uiso 1 1 calc R
C14 C 0.4156(2) -0.18337(13) -0.57630(13) 0.0386(4) Uani 1 1 d .
H14 H 0.5415 -0.1830 -0.5634 0.046 Uiso 1 1 calc R
H1A H 0.342(3) -0.323(2) -0.5681(18) 0.060(7) Uiso 1 1 d .

loop_
_atom_site_aniso_label
_atom_site_aniso_U_11
_atom_site_aniso_U_22
_atom_site_aniso_U_33
_atom_site_aniso_U_23
_atom_site_aniso_U_13
_atom_site_aniso_U_12
O1 0.0287(7) 0.0528(9) 0.0614(9) 0.0157(7) -0.0001(6) -0.0027(6)
N2 0.0281(8) 0.0361(8) 0.0467(9) 0.0055(7) 0.0010(7) -0.0077(6)
C11 0.0259(8) 0.0309(9) 0.0386(9) 0.0025(7) -0.0032(7) -0.0004(7)
N1 0.0476(10) 0.0283(8) 0.0612(11) 0.0043(8) 0.0013(9) 0.0010(7)
C5 0.0461(11) 0.0550(12) 0.0378(10) -0.0032(9) -0.0007(9) -0.0022(10)
C13 0.0376(10) 0.0373(10) 0.0415(10) 0.0106(8) -0.0072(8) -0.0035(8)
C12 0.0287(9) 0.0404(10) 0.0364(9) 0.0039(8) -0.0051(7) -0.0023(7)
C18 0.0276(9) 0.0386(10) 0.0405(9) 0.0016(7) -0.0046(7) 0.0001(8)
C10 0.0256(9) 0.0309(9) 0.0376(9) 0.0068(7) -0.0039(7) -0.0028(7)
C3 0.0562(14) 0.0684(15) 0.0514(12) -0.0261(11) 0.0092(11) -0.0244(12)
C1 0.0381(10) 0.0354(10) 0.0442(10) -0.0071(8) 0.0121(8) -0.0029(8)
C6 0.0336(9) 0.0380(10) 0.0357(9) -0.0028(7) 0.0060(7) -0.0027(8)
C17 0.0407(11) 0.0363(10) 0.0659(13) 0.0082(9) -0.0007(10) -0.0122(9)
C2 0.0529(13) 0.0423(11) 0.0523(12) -0.0162(9) 0.0163(10) -0.0136(10)
C15 0.0390(10) 0.0328(10) 0.0514(11) -0.0030(8) -0.0036(9) 0.0012(8)
C7 0.0285(9) 0.0328(9) 0.0406(10) 0.0025(7) 0.0029(7) -0.0012(7)
C16 0.0459(12) 0.0345(10) 0.0705(14) -0.0039(10) -0.0056(11) -0.0098(9)
C9 0.0364(10) 0.0530(13) 0.0499(11) 0.0056(9) 0.0093(9) -0.0100(9)
C4 0.0490(12) 0.0804(16) 0.0405(10) -0.0151(11) -0.0054(10) -0.0069(12)
C19 0.0296(10) 0.0495(11) 0.0562(12) -0.0055(10) 0.0024(9) 0.0008(8)
C8 0.0412(11) 0.0478(11) 0.0619(13) -0.0018(10) 0.0166(10) -0.0041(9)
C14 0.0312(9) 0.0299(9) 0.0549(11) 0.0074(8) -0.0058(8) 0.0013(7)

loop_
_atom_type_symbol
_atom_type_description
_atom_type_scat_dispersion_real
_atom_type_scat_dispersion_imag
_atom_type_scat_source
C C 0.0181 0.0091 'International Tables Vol C Tables 4.2.6.8 and 6.1.1.4'
H H 0.0000 0.0000 'International Tables Vol C Tables 4.2.6.8 and 6.1.1.4'
N N 0.0311 0.0180 'International Tables Vol C Tables 4.2.6.8 and 6.1.1.4'
O O 0.0492 0.0322 'International Tables Vol C Tables 4.2.6.8 and 6.1.1.4'

loop_
_geom_angle_atom_site_label_1
_geom_angle_atom_site_label_2
_geom_angle_atom_site_label_3
_geom_angle
C19 O1 H1 109.5
C17 N2 C10 111.84(15)
C17 N2 C9 113.99(16)
C9 N2 C10 103.93(15)
C12 C11 C18 110.91(15)
C12 C11 C15 111.27(15)
C10 C11 C12 108.63(15)
C10 C11 C18 108.81(14)
C10 C11 C15 108.33(15)
C15 C11 C18 108.82(15)
C1 N1 C14 106.48(15)
C1 N1 H1A 114.6(17)
C14 N1 H1A 112.6(17)
C6 C5 H5 120.3
C6 C5 C4 119.4(2)
C4 C5 H5 120.3
H13A C13 H13B 107.8
C12 C13 H13A 109.0
C12 C13 H13B 109.0
C12 C13 C14 113.04(15)
C14 C13 H13A 109.0
C14 C13 H13B 109.0
C11 C12 H12A 109.2
C11 C12 H12B 109.2
C13 C12 C11 111.92(15)
C13 C12 H12A 109.2
C13 C12 H12B 109.2
H12A C12 H12B 107.9
C11 C18 H18A 108.2
C11 C18 H18B 108.2
H18A C18 H18B 107.4
C19 C18 C11 116.32(16)
C19 C18 H18A 108.2
C19 C18 H18B 108.2
N2 C10 C11 112.91(15)
N2 C10 H10 107.8
N2 C10 C7 101.99(14)
C11 C10 H10 107.8
C7 C10 C11 118.04(14)
C7 C10 H10 107.8
C2 C3 H3 119.1
C2 C3 C4 121.7(2)
C4 C3 H3 119.1
N1 C1 C6 110.89(17)
C2 C1 N1 128.18(19)
C2 C1 C6 120.9(2)
C5 C6 C1 120.21(19)
C5 C6 C7 131.78(18)
C1 C6 C7 107.91(16)
N2 C17 H17A 110.0
N2 C17 H17B 110.0
N2 C17 C16 108.53(17)
H17A C17 H17B 108.4
C16 C17 H17A 110.0
C16 C17 H17B 110.0
C3 C2 C1 118.1(2)
C3 C2 H2 121.0
C1 C2 H2 121.0
C11 C15 H15A 108.6
C11 C15 H15B 108.6
H15A C15 H15B 107.6
C16 C15 C11 114.54(16)
C16 C15 H15A 108.6
C16 C15 H15B 108.6
C10 C7 C8 102.45(14)
C10 C7 C14 113.48(15)
C6 C7 C10 118.03(15)
C6 C7 C8 111.05(16)
C6 C7 C14 100.89(14)
C14 C7 C8 111.22(16)
C17 C16 C15 111.63(18)
C17 C16 H16A 109.3
C17 C16 H16B 109.3
C15 C16 H16A 109.3
C15 C16 H16B 109.3
H16A C16 H16B 108.0
N2 C9 H9A 110.9
N2 C9 H9B 110.9
N2 C9 C8 104.47(16)
H9A C9 H9B 108.9
C8 C9 H9A 110.9
C8 C9 H9B 110.9
C5 C4 H4 120.2
C3 C4 C5 119.5(2)
C3 C4 H4 120.2
O1 C19 C18 112.69(17)
O1 C19 H19A 109.1
O1 C19 H19B 109.1
C18 C19 H19A 109.1
C18 C19 H19B 109.1
H19A C19 H19B 107.8
C7 C8 H8A 110.7
C7 C8 H8B 110.7
C9 C8 C7 105.45(16)
C9 C8 H8A 110.7
C9 C8 H8B 110.7
H8A C8 H8B 108.8
N1 C14 C13 111.39(16)
N1 C14 C7 102.09(15)
N1 C14 H14 109.8
C13 C14 C7 113.80(15)
C13 C14 H14 109.8
C7 C14 H14 109.8

loop_
_geom_bond_atom_site_label_1
_geom_bond_atom_site_label_2
_geom_bond_distance
O1 H1 0.8200
O1 C19 1.414(2)
N2 C10 1.475(2)
N2 C17 1.465(2)
N2 C9 1.467(3)
C11 C12 1.541(2)
C11 C18 1.549(3)
C11 C10 1.540(3)
C11 C15 1.547(2)
N1 C1 1.390(3)
N1 C14 1.479(2)
N1 H1A 0.90(3)
C5 H5 0.9300
C5 C6 1.375(3)
C5 C4 1.390(3)
C13 H13A 0.9700
C13 H13B 0.9700
C13 C12 1.521(3)
C13 C14 1.522(3)
C12 H12A 0.9700
C12 H12B 0.9700
C18 H18A 0.9700
C18 H18B 0.9700
C18 C19 1.514(3)
C10 H10 0.9800
C10 C7 1.539(2)
C3 H3 0.9300
C3 C2 1.377(4)
C3 C4 1.389(4)
C1 C6 1.395(3)
C1 C2 1.386(3)
C6 C7 1.513(3)
C17 H17A 0.9700
C17 H17B 0.9700
C17 C16 1.508(3)
C2 H2 0.9300
C15 H15A 0.9700
C15 H15B 0.9700
C15 C16 1.522(3)
C7 C8 1.559(3)
C7 C14 1.556(3)
C16 H16A 0.9700
C16 H16B 0.9700
C9 H9A 0.9700
C9 H9B 0.9700
C9 C8 1.521(3)
C4 H4 0.9300
C19 H19A 0.9700
C19 H19B 0.9700
C8 H8A 0.9700
C8 H8B 0.9700
C14 H14 0.9800

loop_
_geom_torsion_atom_site_label_1
_geom_torsion_atom_site_label_2
_geom_torsion_atom_site_label_3
_geom_torsion_atom_site_label_4
_geom_torsion
N2 C10 C7 C6 -157.81(15)
N2 C10 C7 C8 -35.51(18)
N2 C10 C7 C14 84.50(17)
N2 C17 C16 C15 -57.0(2)
N2 C9 C8 C7 16.4(2)
C11 C18 C19 O1 -156.36(16)
C11 C10 C7 C6 77.9(2)
C11 C10 C7 C8 -159.84(16)
C11 C10 C7 C14 -39.8(2)
C11 C15 C16 C17 51.1(2)
N1 C1 C6 C5 176.72(17)
N1 C1 C6 C7 -0.1(2)
N1 C1 C2 C3 -178.9(2)
C5 C6 C7 C10 39.5(3)
C5 C6 C7 C8 -78.4(2)
C5 C6 C7 C14 163.7(2)
C12 C11 C18 C19 63.4(2)
C12 C11 C10 N2 -70.67(18)
C12 C11 C10 C7 48.1(2)
C12 C11 C15 C16 73.3(2)
C12 C13 C14 N1 -163.97(15)
C12 C13 C14 C7 -49.2(2)
C18 C11 C12 C13 63.1(2)
C18 C11 C10 N2 168.48(14)
C18 C11 C10 C7 -72.80(19)
C18 C11 C15 C16 -164.17(18)
C10 N2 C17 C16 62.7(2)
C10 N2 C9 C8 -39.9(2)
C10 C11 C12 C13 -56.4(2)
C10 C11 C18 C19 -177.13(15)
C10 C11 C15 C16 -46.0(2)
C10 C7 C8 C9 11.8(2)
C10 C7 C14 N1 158.71(15)
C10 C7 C14 C13 38.6(2)
C1 N1 C14 C13 88.57(19)
C1 N1 C14 C7 -33.2(2)
C1 C6 C7 C10 -144.21(16)
C1 C6 C7 C8 97.98(18)
C1 C6 C7 C14 -20.00(18)
C6 C5 C4 C3 -1.4(3)
C6 C1 C2 C3 0.2(3)
C6 C7 C8 C9 138.72(18)
C6 C7 C14 N1 31.45(18)
C6 C7 C14 C13 -88.69(18)
C17 N2 C10 C11 -61.4(2)
C17 N2 C10 C7 170.93(16)
C17 N2 C9 C8 -161.92(18)
C2 C3 C4 C5 -0.9(3)
C2 C1 C6 C5 -2.5(3)
C2 C1 C6 C7 -179.33(17)
C15 C11 C12 C13 -175.57(16)
C15 C11 C18 C19 -59.3(2)
C15 C11 C10 N2 50.33(19)
C15 C11 C10 C7 169.05(15)
C9 N2 C10 C11 175.21(15)
C9 N2 C10 C7 47.52(17)
C9 N2 C17 C16 -179.74(17)
C4 C5 C6 C1 3.1(3)
C4 C5 C6 C7 179.05(19)
C4 C3 C2 C1 1.5(3)
C8 C7 C14 N1 -86.40(18)
C8 C7 C14 C13 153.46(16)
C14 N1 C1 C6 21.8(2)
C14 N1 C1 C2 -159.0(2)
C14 C13 C12 C11 59.4(2)
C14 C7 C8 C9 -109.77(19)
